data_7246806
loop_
_publ_author_name
'Wolf, Florian'
'Sirtl, Maximilian T.'
'Klenk, Sebastian'
'Wurzenberger, Maximilian H. H.'
'Armer, Melina'
'D\"orflinger, Patrick'
'Ganswindt, Patrick'
'Guntermann, Roman'
'Dyakonov, Vladimir'
'Bein, Thomas'

_publ_section_title
;
 Behind the scenes: insights into the structural properties of amide-based
 hole-transporting materials for lead-free perovskite solar cells
;
_journal_issue 21
_journal_name_full CrystEngComm
_journal_page_first 3142
_journal_page_last 3149
_journal_paper_doi 10.1039/D2CE01512A
_journal_volume 25
_journal_year 2023
_chemical_formula_moiety '	C48 H42 N4 O8 S, C2 H6 O S'
_chemical_formula_sum 'C50 H48 N4 O9 S2'
_chemical_formula_weight 913.04
_chemical_name_common 'Name eingeben'
_chemical_name_systematic EDOT-Amide-TPA
_space_group_IT_number 2
_space_group_name_Hall '-P 1'
_space_group_name_H-M_alt 'P -1'
_symmetry_cell_setting triclinic
_symmetry_Int_Tables_number 2
_symmetry_space_group_name_Hall '-P 1'
_symmetry_space_group_name_H-M 'P -1'
_atom_sites_solution_hydrogens mixed
_audit_creation_date 2018-11-14
_audit_creation_method SHELXL-2016/6
_audit_update_record
;
2022-11-04 deposited with the CCDC.	2023-04-12 downloaded from the CCDC.
;
_cell_angle_alpha 104.624(5)
_cell_angle_beta 95.034(5)
_cell_angle_gamma 94.905(5)
_cell_formula_units_Z 2
_cell_length_a 7.7358(5)
_cell_length_b 14.8013(9)
_cell_length_c 20.4291(12)
_cell_measurement_reflns_used 2077
_cell_measurement_temperature 129(2)
_cell_measurement_theta_max 27.3340
_cell_measurement_theta_min 4.3130
_cell_volume 2240.5(2)
_computing_cell_refinement 'CrysAlisPro 1.171.38.46 (Rigaku OD, 2015)'
_computing_data_collection 'CrysAlisPro 1.171.38.46 (Rigaku OD, 2015)'
_computing_data_reduction 'CrysAlisPro 1.171.38.46 (Rigaku OD, 2015)'
_computing_structure_refinement 'SHELXL-2016/6 (Sheldrick, 2016)'
_diffrn_ambient_temperature 129(2)
_diffrn_detector 'CCD plate'
_diffrn_detector_area_resol_mean 15.9809
_diffrn_detector_type Sapphire3
_diffrn_measured_fraction_theta_full 0.995
_diffrn_measured_fraction_theta_max 0.995
_diffrn_measurement_details
;
List of Runs (angles in degrees, time in seconds):

  # Type    Start    End  Width  t~exp~   \w     \q     \k     \f   Frames
#--------------------------------------------------------------------------
  1  \w    -17.00  19.00   1.00   50.00    --  -24.10 -99.00 -60.00   36
  2  \w    -19.00  19.00   1.00   50.00    --  -24.10 -99.00-120.00   38
  3  \w      6.00  96.00   1.00   50.00    --   25.20  57.00-120.00   90
  4  \w    -41.00  49.00   1.00   50.00    --   25.20 -57.00   0.00   90
  5  \w    -46.00 -16.00   1.00   50.00    --   25.20 -77.00 120.00   30
  6  \w     19.00  45.00   1.00   50.00    --   25.20 -77.00 120.00   26
  7  \w     54.00  77.00   1.00   50.00    --   25.20 179.00  30.00   23
  8  \w      2.00  96.00   1.00   50.00    --   25.20  57.00 150.00   94
;
_diffrn_measurement_device 'four-circle diffractometer'
_diffrn_measurement_device_type 'Xcalibur, Sapphire3'
_diffrn_measurement_method '\w scans'
_diffrn_orient_matrix_UB_11 0.0177682000
_diffrn_orient_matrix_UB_12 0.0356398000
_diffrn_orient_matrix_UB_13 0.0310639000
_diffrn_orient_matrix_UB_21 0.0831168000
_diffrn_orient_matrix_UB_22 0.0129283000
_diffrn_orient_matrix_UB_23 -0.0091699000
_diffrn_orient_matrix_UB_31 -0.0368495000
_diffrn_orient_matrix_UB_32 0.0323580000
_diffrn_orient_matrix_UB_33 -0.0159840000
_diffrn_radiation_monochromator graphite
_diffrn_radiation_probe x-ray
_diffrn_radiation_type MoK\a
_diffrn_radiation_wavelength 0.71073
_diffrn_reflns_av_R_equivalents 0.0605
_diffrn_reflns_av_sigmaI/netI 0.1365
_diffrn_reflns_av_unetI/netI 0.1261
_diffrn_reflns_Laue_measured_fraction_full 0.995
_diffrn_reflns_Laue_measured_fraction_max 0.995
_diffrn_reflns_limit_h_max 9
_diffrn_reflns_limit_h_min -9
_diffrn_reflns_limit_k_max 18
_diffrn_reflns_limit_k_min -18
_diffrn_reflns_limit_l_max 25
_diffrn_reflns_limit_l_min -25
_diffrn_reflns_number 17423
_diffrn_reflns_point_group_measured_fraction_full 0.995
_diffrn_reflns_point_group_measured_fraction_max 0.995
_diffrn_reflns_theta_full 25.242
_diffrn_reflns_theta_max 26.370
_diffrn_reflns_theta_min 4.135
_diffrn_source 'fine-focus sealed X-ray tube'
_exptl_absorpt_coefficient_mu 0.182
_exptl_absorpt_correction_T_max 1.00000
_exptl_absorpt_correction_T_min 0.87546
_exptl_absorpt_correction_type multi-scan
_exptl_absorpt_process_details
;
CrysAlisPro 1.171.38.46 (Rigaku Oxford Diffraction, 2015)
Empirical absorption correction using spherical harmonics,
 implemented in SCALE3 ABSPACK scaling algorithm.
;
_exptl_crystal_colour orange
_exptl_crystal_density_diffrn 1.353
_exptl_crystal_description block
_exptl_crystal_F_000 960
_exptl_crystal_size_max 0.194
_exptl_crystal_size_mid 0.179
_exptl_crystal_size_min 0.157
_refine_diff_density_max 0.410
_refine_diff_density_min -0.400
_refine_diff_density_rms 0.065
_refine_ls_extinction_method none
_refine_ls_goodness_of_fit_ref 0.992
_refine_ls_hydrogen_treatment mixed
_refine_ls_matrix_type full
_refine_ls_number_parameters 600
_refine_ls_number_reflns 9151
_refine_ls_number_restraints 0
_refine_ls_restrained_S_all 0.992
_refine_ls_R_factor_all 0.1323
_refine_ls_R_factor_gt 0.0627
_refine_ls_shift/su_max 0.000
_refine_ls_shift/su_mean 0.000
_refine_ls_structure_factor_coef Fsqd
_refine_ls_weighting_details 'w=1/[\s^2^(Fo^2^)+(0.0209P)^2^] where P=(Fo^2^+2Fc^2^)/3'
_refine_ls_weighting_scheme calc
_refine_ls_wR_factor_gt 0.0921
_refine_ls_wR_factor_ref 0.1162
_reflns_Friedel_coverage 0.000
_reflns_number_gt 5166
_reflns_number_total 9151
_reflns_threshold_expression 'I > 2\s(I)'
_cod_data_source_file d2ce01512a2.cif
_cod_data_source_block nx450
_cod_depositor_comments 'Adding full bibliography for 7246806.cif.'
_cod_database_code 7246806
_shelx_space_group_comment
;
The symmetry employed for this shelxl refinement is uniquely defined
by the following loop, which should always be used as a source of
symmetry information in preference to the above space-group names.
They are only intended as comments.
;
_shelx_estimated_absorpt_t_min 0.966
_shelx_estimated_absorpt_t_max 0.972

loop_
_space_group_symop_operation_xyz
'x, y, z'
'-x, -y, -z'

loop_
_atom_site_label
_atom_site_type_symbol
_atom_site_fract_x
_atom_site_fract_y
_atom_site_fract_z
_atom_site_U_iso_or_equiv
_atom_site_adp_type
_atom_site_occupancy
_atom_site_site_symmetry_order
_atom_site_calc_flag
_atom_site_refinement_flags_posn
_atom_site_refinement_flags_adp
_atom_site_refinement_flags_occupancy
_atom_site_disorder_assembly
_atom_site_disorder_group
S1 S 0.78798(11) 0.54655(5) 0.11143(4) 0.0263(2) Uani 1 1 d . . . . .
O1 O 0.6912(3) 0.37570(13) -0.06945(11) 0.0280(5) Uani 1 1 d . . . . .
O2 O 0.6824(3) 0.27715(13) 0.03589(11) 0.0271(5) Uani 1 1 d . . . . .
O3 O 0.7690(3) 0.47486(14) 0.23366(11) 0.0293(6) Uani 1 1 d . . . . .
O4 O 0.7909(3) 0.31723(15) 0.66297(11) 0.0320(6) Uani 1 1 d . . . . .
O5 O 0.7181(3) -0.25985(14) 0.31645(11) 0.0308(6) Uani 1 1 d . . . . .
O6 O 0.8186(3) 0.67403(14) 0.01992(11) 0.0350(6) Uani 1 1 d . . . . .
O7 O 0.8056(3) 1.14792(14) -0.19034(12) 0.0324(6) Uani 1 1 d . . . . .
O8 O 0.7064(3) 0.54466(14) -0.55329(11) 0.0307(6) Uani 1 1 d . . . . .
N1 N 0.7252(3) 0.31840(17) 0.17863(14) 0.0199(6) Uani 1 1 d . . . . .
N2 N 0.7506(3) 0.13095(16) 0.38729(13) 0.0220(6) Uani 1 1 d . . . . .
N3 N 0.7690(4) 0.55939(19) -0.08021(15) 0.0273(7) Uani 1 1 d . . . . .
N4 N 0.7710(3) 0.75747(16) -0.28254(13) 0.0215(6) Uani 1 1 d . . . . .
C1 C 0.7457(4) 0.4311(2) 0.11449(16) 0.0218(7) Uani 1 1 d . . . . .
C2 C 0.7635(4) 0.5158(2) 0.02376(16) 0.0240(7) Uani 1 1 d . . . . .
C3 C 0.7223(4) 0.4213(2) -0.00146(16) 0.0234(7) Uani 1 1 d . . . . .
C4 C 0.7157(4) 0.3726(2) 0.05000(16) 0.0216(7) Uani 1 1 d . . . . .
C5 C 0.7009(4) 0.2320(2) -0.03419(16) 0.0288(8) Uani 1 1 d . . . . .
H5A H 0.651594 0.165234 -0.045311 0.035 Uiso 1 1 calc R U . . .
H5B H 0.826174 0.234213 -0.040938 0.035 Uiso 1 1 calc R U . . .
C6 C 0.6071(4) 0.2808(2) -0.08070(16) 0.0284(8) Uani 1 1 d . . . . .
H6A H 0.609238 0.245662 -0.128717 0.034 Uiso 1 1 calc R U . . .
H6B H 0.483619 0.282747 -0.071627 0.034 Uiso 1 1 calc R U . . .
C7 C 0.7483(4) 0.4109(2) 0.18140(17) 0.0222(7) Uani 1 1 d . . . . .
C8 C 0.7326(3) 0.2761(2) 0.23343(16) 0.0179(7) Uani 1 1 d . . . . .
C9 C 0.7233(4) 0.3233(2) 0.30030(16) 0.0205(7) Uani 1 1 d . . . . .
H9 H 0.713766 0.388819 0.311800 0.025 Uiso 1 1 calc R U . . .
C10 C 0.7278(3) 0.2763(2) 0.35064(16) 0.0199(7) Uani 1 1 d . . . . .
H10 H 0.720365 0.310137 0.396285 0.024 Uiso 1 1 calc R U . . .
C11 C 0.7429(4) 0.1799(2) 0.33610(16) 0.0205(7) Uani 1 1 d . . . . .
C12 C 0.7547(3) 0.1331(2) 0.26837(16) 0.0199(7) Uani 1 1 d . . . . .
H12 H 0.767745 0.067892 0.256787 0.024 Uiso 1 1 calc R U . . .
C13 C 0.7476(3) 0.1803(2) 0.21800(16) 0.0203(7) Uani 1 1 d . . . . .
H13 H 0.753104 0.146809 0.172114 0.024 Uiso 1 1 calc R U . . .
C14 C 0.7668(4) 0.1792(2) 0.45803(16) 0.0209(7) Uani 1 1 d . . . . .
C15 C 0.8992(4) 0.2521(2) 0.48644(17) 0.0242(7) Uani 1 1 d . . . . .
H15 H 0.982421 0.268966 0.458822 0.029 Uiso 1 1 calc R U . . .
C16 C 0.9108(4) 0.3002(2) 0.55459(16) 0.0229(7) Uani 1 1 d . . . . .
H16 H 0.999279 0.351101 0.573156 0.027 Uiso 1 1 calc R U . . .
C17 C 0.7931(4) 0.2740(2) 0.59567(16) 0.0232(7) Uani 1 1 d . . . . .
C18 C 0.6649(4) 0.1981(2) 0.56794(17) 0.0273(8) Uani 1 1 d . . . . .
H18 H 0.586528 0.178150 0.596119 0.033 Uiso 1 1 calc R U . . .
C19 C 0.6522(4) 0.1524(2) 0.49981(17) 0.0255(8) Uani 1 1 d . . . . .
H19 H 0.563339 0.101657 0.481171 0.031 Uiso 1 1 calc R U . . .
C20 C 0.7318(4) 0.0310(2) 0.37120(16) 0.0204(7) Uani 1 1 d . . . . .
C21 C 0.8500(4) -0.0154(2) 0.40242(16) 0.0235(7) Uani 1 1 d . . . . .
H21 H 0.939040 0.019938 0.436485 0.028 Uiso 1 1 calc R U . . .
C22 C 0.8391(4) -0.1119(2) 0.38439(16) 0.0247(8) Uani 1 1 d . . . . .
H22 H 0.918719 -0.142749 0.406863 0.030 Uiso 1 1 calc R U . . .
C23 C 0.7118(4) -0.1648(2) 0.33327(16) 0.0228(7) Uani 1 1 d . . . . .
C24 C 0.5902(4) -0.1191(2) 0.30408(16) 0.0248(8) Uani 1 1 d . . . . .
H24 H 0.500343 -0.154429 0.270419 0.030 Uiso 1 1 calc R U . . .
C25 C 0.5989(4) -0.0219(2) 0.32371(16) 0.0233(7) Uani 1 1 d . . . . .
H25 H 0.512646 0.008666 0.304357 0.028 Uiso 1 1 calc R U . . .
C26 C 0.9247(4) 0.3923(2) 0.69373(18) 0.0358(9) Uani 1 1 d . . . . .
H26A H 1.039242 0.369207 0.689470 0.054 Uiso 1 1 calc R U . . .
H26B H 0.910535 0.416508 0.742015 0.054 Uiso 1 1 calc R U . . .
H26C H 0.916089 0.442766 0.670833 0.054 Uiso 1 1 calc R U . . .
C27 C 0.5979(4) -0.3148(2) 0.26112(17) 0.0337(9) Uani 1 1 d . . . . .
H27A H 0.478427 -0.309472 0.272884 0.051 Uiso 1 1 calc R U . . .
H27B H 0.620657 -0.380737 0.251787 0.051 Uiso 1 1 calc R U . . .
H27C H 0.611946 -0.292116 0.220589 0.051 Uiso 1 1 calc R U . . .
C28 C 0.7858(4) 0.5905(2) -0.01189(17) 0.0279(8) Uani 1 1 d . . . . .
C29 C 0.7719(4) 0.6128(2) -0.12896(16) 0.0225(7) Uani 1 1 d . . . . .
C30 C 0.8692(4) 0.6994(2) -0.11739(16) 0.0213(7) Uani 1 1 d . . . . .
H30 H 0.936289 0.726629 -0.074596 0.026 Uiso 1 1 calc R U . . .
C31 C 0.8692(4) 0.7462(2) -0.16793(16) 0.0210(7) Uani 1 1 d . . . . .
H31 H 0.935965 0.805788 -0.159242 0.025 Uiso 1 1 calc R U . . .
C32 C 0.7737(4) 0.7081(2) -0.23101(16) 0.0202(7) Uani 1 1 d . . . . .
C33 C 0.6766(4) 0.6202(2) -0.24260(16) 0.0228(7) Uani 1 1 d . . . . .
H33 H 0.609480 0.592626 -0.285322 0.027 Uiso 1 1 calc R U . . .
C34 C 0.6784(4) 0.5736(2) -0.19223(16) 0.0225(7) Uani 1 1 d . . . . .
H34 H 0.614127 0.513318 -0.201025 0.027 Uiso 1 1 calc R U . . .
C35 C 0.7716(4) 0.8565(2) -0.26346(16) 0.0201(7) Uani 1 1 d . . . . .
C36 C 0.8598(4) 0.9132(2) -0.29763(16) 0.0225(7) Uani 1 1 d . . . . .
H36 H 0.912786 0.884854 -0.336839 0.027 Uiso 1 1 calc R U . . .
C37 C 0.8718(4) 1.0111(2) -0.27515(16) 0.0224(7) Uani 1 1 d . . . . .
H37 H 0.932703 1.048944 -0.298873 0.027 Uiso 1 1 calc R U . . .
C38 C 0.7953(4) 1.0523(2) -0.21873(16) 0.0218(7) Uani 1 1 d . . . . .
C39 C 0.6988(4) 0.9967(2) -0.18599(16) 0.0227(7) Uani 1 1 d . . . . .
H39 H 0.641632 1.025206 -0.148025 0.027 Uiso 1 1 calc R U . . .
C40 C 0.6866(4) 0.8997(2) -0.20893(16) 0.0224(7) Uani 1 1 d . . . . .
H40 H 0.618864 0.862114 -0.186943 0.027 Uiso 1 1 calc R U . . .
C41 C 0.7570(4) 0.70625(19) -0.35196(16) 0.0188(7) Uani 1 1 d . . . . .
C42 C 0.8423(4) 0.6262(2) -0.37219(16) 0.0227(7) Uani 1 1 d . . . . .
H42 H 0.916653 0.607872 -0.339427 0.027 Uiso 1 1 calc R U . . .
C43 C 0.8207(4) 0.5735(2) -0.43853(16) 0.0248(8) Uani 1 1 d . . . . .
H43 H 0.877922 0.518397 -0.450819 0.030 Uiso 1 1 calc R U . . .
C44 C 0.7161(4) 0.5996(2) -0.48838(16) 0.0229(7) Uani 1 1 d . . . . .
C45 C 0.6340(4) 0.6803(2) -0.46921(16) 0.0233(7) Uani 1 1 d . . . . .
H45 H 0.563627 0.699976 -0.502405 0.028 Uiso 1 1 calc R U . . .
C46 C 0.6541(4) 0.7325(2) -0.40186(16) 0.0213(7) Uani 1 1 d . . . . .
H46 H 0.596425 0.787466 -0.389497 0.026 Uiso 1 1 calc R U . . .
C47 C 0.9243(5) 1.2061(2) -0.2165(2) 0.0433(10) Uani 1 1 d . . . . .
H47A H 1.040254 1.184389 -0.214376 0.065 Uiso 1 1 calc R U . . .
H47B H 0.931206 1.271331 -0.189075 0.065 Uiso 1 1 calc R U . . .
H47C H 0.882430 1.202527 -0.263859 0.065 Uiso 1 1 calc R U . . .
C48 C 0.5973(4) 0.5715(2) -0.60375(17) 0.0363(9) Uani 1 1 d . . . . .
H48A H 0.475692 0.565879 -0.593881 0.054 Uiso 1 1 calc R U . . .
H48B H 0.607084 0.530275 -0.648761 0.054 Uiso 1 1 calc R U . . .
H48C H 0.634222 0.636710 -0.603194 0.054 Uiso 1 1 calc R U . . .
S2 S 0.70817(12) 0.96243(6) 0.05089(5) 0.0350(2) Uani 1 1 d . . . . .
O9 O 0.7516(3) 1.05904(15) 0.04222(13) 0.0476(7) Uani 1 1 d . . . . .
C49 C 0.6712(4) 0.8858(2) -0.03174(18) 0.0395(9) Uani 1 1 d . . . . .
H49A H 0.561803 0.896908 -0.054962 0.059 Uiso 1 1 calc R U . . .
H49B H 0.663150 0.820627 -0.028689 0.059 Uiso 1 1 calc R U . . .
H49C H 0.768063 0.897443 -0.057482 0.059 Uiso 1 1 calc R U . . .
C50 C 0.9085(5) 0.9236(3) 0.0753(2) 0.0590(13) Uani 1 1 d . . . . .
H50A H 0.990328 0.928389 0.042039 0.089 Uiso 1 1 calc R U . . .
H50B H 0.887897 0.858048 0.077125 0.089 Uiso 1 1 calc R U . . .
H50C H 0.958068 0.962860 0.120339 0.089 Uiso 1 1 calc R U . . .
H1 H 0.726(4) 0.280(2) 0.1398(16) 0.027(9) Uiso 1 1 d . . . . .
H3 H 0.737(4) 0.502(2) -0.0988(16) 0.026(9) Uiso 1 1 d . . . . .

loop_
_atom_site_aniso_label
_atom_site_aniso_U_11
_atom_site_aniso_U_22
_atom_site_aniso_U_33
_atom_site_aniso_U_23
_atom_site_aniso_U_13
_atom_site_aniso_U_12
S1 0.0420(5) 0.0191(4) 0.0186(5) 0.0075(3) 0.0034(4) 0.0011(4)
O1 0.0474(14) 0.0184(12) 0.0179(13) 0.0049(10) 0.0026(11) 0.0026(10)
O2 0.0452(14) 0.0167(12) 0.0201(14) 0.0068(10) 0.0036(11) 0.0017(10)
O3 0.0487(15) 0.0195(12) 0.0174(13) 0.0040(10) 0.0000(11) -0.0027(10)
O4 0.0374(14) 0.0343(14) 0.0211(14) 0.0022(11) 0.0045(11) 0.0004(10)
O5 0.0415(14) 0.0181(12) 0.0321(15) 0.0068(10) -0.0009(12) 0.0037(10)
O6 0.0647(16) 0.0187(13) 0.0233(14) 0.0072(10) 0.0104(12) 0.0031(11)
O7 0.0361(13) 0.0243(13) 0.0357(16) 0.0061(11) 0.0058(12) 0.0018(10)
O8 0.0430(14) 0.0256(13) 0.0219(14) 0.0034(10) 0.0037(12) 0.0040(10)
N1 0.0283(15) 0.0157(15) 0.0153(16) 0.0029(12) 0.0040(13) 0.0017(11)
N2 0.0334(15) 0.0160(14) 0.0179(16) 0.0077(11) 0.0011(12) 0.0015(11)
N3 0.0442(18) 0.0164(16) 0.0218(17) 0.0057(13) 0.0053(14) 0.0032(13)
N4 0.0310(15) 0.0184(14) 0.0164(15) 0.0071(11) 0.0003(12) 0.0040(11)
C1 0.0284(18) 0.0169(17) 0.0206(19) 0.0059(14) 0.0025(15) 0.0029(13)
C2 0.0360(19) 0.0196(17) 0.0156(18) 0.0029(14) 0.0027(15) 0.0041(14)
C3 0.0311(19) 0.0188(17) 0.0211(19) 0.0059(14) 0.0024(15) 0.0059(14)
C4 0.0248(17) 0.0154(16) 0.026(2) 0.0075(14) 0.0035(15) 0.0050(13)
C5 0.041(2) 0.0217(18) 0.025(2) 0.0060(15) 0.0057(17) 0.0047(15)
C6 0.042(2) 0.0222(18) 0.0180(19) 0.0008(14) 0.0024(16) 0.0018(15)
C7 0.0218(17) 0.0200(18) 0.026(2) 0.0095(15) 0.0004(15) 0.0010(13)
C8 0.0157(16) 0.0206(17) 0.0209(19) 0.0127(14) 0.0015(14) 0.0002(12)
C9 0.0218(17) 0.0196(17) 0.0220(19) 0.0081(14) 0.0043(14) 0.0037(13)
C10 0.0208(16) 0.0210(17) 0.0185(18) 0.0055(14) 0.0031(14) 0.0034(13)
C11 0.0157(16) 0.0219(17) 0.026(2) 0.0105(14) 0.0009(14) 0.0002(12)
C12 0.0176(16) 0.0158(16) 0.026(2) 0.0067(14) 0.0003(14) -0.0008(12)
C13 0.0192(16) 0.0227(17) 0.0188(18) 0.0050(14) 0.0038(14) 0.0018(13)
C14 0.0258(17) 0.0221(17) 0.0174(18) 0.0094(14) 0.0005(15) 0.0068(13)
C15 0.0233(17) 0.0266(18) 0.027(2) 0.0145(15) 0.0048(15) 0.0002(13)
C16 0.0250(17) 0.0224(17) 0.0214(19) 0.0078(14) -0.0004(15) 0.0009(13)
C17 0.0248(18) 0.0288(19) 0.0192(19) 0.0103(15) 0.0031(15) 0.0076(14)
C18 0.0276(18) 0.033(2) 0.025(2) 0.0115(16) 0.0102(16) 0.0016(15)
C19 0.0256(18) 0.0280(18) 0.023(2) 0.0105(15) -0.0006(15) -0.0016(14)
C20 0.0248(17) 0.0211(17) 0.0193(18) 0.0102(14) 0.0084(15) 0.0034(13)
C21 0.0266(18) 0.0221(18) 0.0210(19) 0.0046(14) 0.0011(15) 0.0024(14)
C22 0.0238(17) 0.0279(18) 0.027(2) 0.0141(15) 0.0033(15) 0.0076(14)
C23 0.0287(18) 0.0209(17) 0.0226(19) 0.0113(14) 0.0086(15) 0.0014(14)
C24 0.0259(18) 0.0265(19) 0.022(2) 0.0092(15) 0.0007(15) -0.0014(14)
C25 0.0219(17) 0.0257(18) 0.025(2) 0.0123(14) 0.0006(15) 0.0028(13)
C26 0.048(2) 0.028(2) 0.027(2) 0.0011(16) -0.0014(18) 0.0052(16)
C27 0.045(2) 0.0259(19) 0.029(2) 0.0048(16) 0.0065(18) 0.0004(16)
C28 0.037(2) 0.0255(19) 0.026(2) 0.0120(16) 0.0099(17) 0.0098(15)
C29 0.0277(18) 0.0232(18) 0.0224(19) 0.0133(15) 0.0072(15) 0.0085(14)
C30 0.0211(17) 0.0255(18) 0.0178(18) 0.0064(14) 0.0025(14) 0.0022(13)
C31 0.0184(16) 0.0199(17) 0.026(2) 0.0096(14) 0.0030(14) -0.0013(12)
C32 0.0214(17) 0.0216(17) 0.0218(19) 0.0116(14) 0.0068(14) 0.0037(13)
C33 0.0225(17) 0.0252(18) 0.0204(19) 0.0080(14) -0.0005(15) -0.0016(13)
C34 0.0274(18) 0.0172(17) 0.025(2) 0.0081(14) 0.0072(15) 0.0018(13)
C35 0.0218(17) 0.0207(17) 0.0184(18) 0.0076(14) -0.0012(14) 0.0019(13)
C36 0.0220(17) 0.0266(18) 0.0216(19) 0.0097(14) 0.0035(14) 0.0062(13)
C37 0.0202(17) 0.0226(17) 0.027(2) 0.0112(15) 0.0015(15) 0.0016(13)
C38 0.0231(17) 0.0172(17) 0.024(2) 0.0050(14) -0.0032(15) 0.0045(13)
C39 0.0243(17) 0.0269(19) 0.0156(18) 0.0028(14) 0.0006(14) 0.0055(14)
C40 0.0190(16) 0.0281(18) 0.0216(19) 0.0111(14) -0.0002(14) -0.0007(13)
C41 0.0231(17) 0.0172(16) 0.0174(18) 0.0058(13) 0.0055(14) 0.0012(13)
C42 0.0231(17) 0.0224(17) 0.026(2) 0.0133(15) 0.0020(15) 0.0032(13)
C43 0.0326(19) 0.0190(17) 0.027(2) 0.0105(15) 0.0105(16) 0.0064(14)
C44 0.0319(18) 0.0181(17) 0.0173(19) 0.0013(14) 0.0071(15) -0.0001(13)
C45 0.0262(18) 0.0239(18) 0.0199(19) 0.0072(14) 0.0008(15) 0.0017(14)
C46 0.0211(17) 0.0218(17) 0.0227(19) 0.0068(14) 0.0054(14) 0.0056(13)
C47 0.055(2) 0.025(2) 0.050(3) 0.0116(18) 0.009(2) -0.0028(17)
C48 0.051(2) 0.033(2) 0.021(2) 0.0022(16) -0.0011(18) 0.0034(17)
S2 0.0405(5) 0.0362(5) 0.0274(6) 0.0065(4) 0.0015(4) 0.0083(4)
O9 0.0743(18) 0.0241(14) 0.0442(18) 0.0069(12) 0.0064(15) 0.0101(12)
C49 0.048(2) 0.039(2) 0.029(2) 0.0023(17) 0.0064(18) 0.0106(17)
C50 0.050(3) 0.055(3) 0.073(3) 0.029(2) -0.022(2) 0.000(2)

loop_
_atom_type_symbol
_atom_type_description
_atom_type_scat_dispersion_real
_atom_type_scat_dispersion_imag
_atom_type_scat_source
C C 0.0033 0.0016 'International Tables Vol C Tables 4.2.6.8 and 6.1.1.4'
N N 0.0061 0.0033 'International Tables Vol C Tables 4.2.6.8 and 6.1.1.4'
O O 0.0106 0.0060 'International Tables Vol C Tables 4.2.6.8 and 6.1.1.4'
S S 0.1246 0.1234 'International Tables Vol C Tables 4.2.6.8 and 6.1.1.4'
H H 0.0000 0.0000 'International Tables Vol C Tables 4.2.6.8 and 6.1.1.4'

loop_
_geom_angle_atom_site_label_1
_geom_angle_atom_site_label_2
_geom_angle_atom_site_label_3
_geom_angle
_geom_angle_site_symmetry_1
_geom_angle_site_symmetry_3
_geom_angle_publ_flag
C2 S1 C1 92.49(15) . . ?
C3 O1 C6 111.9(2) . . ?
C4 O2 C5 111.9(2) . . ?
C17 O4 C26 117.2(3) . . ?
C23 O5 C27 117.0(2) . . ?
C38 O7 C47 116.7(3) . . ?
C44 O8 C48 116.4(2) . . ?
C7 N1 C8 128.0(3) . . ?
C7 N1 H1 117(2) . . ?
C8 N1 H1 114(2) . . ?
C11 N2 C20 121.9(3) . . ?
C11 N2 C14 121.6(2) . . ?
C20 N2 C14 116.3(2) . . ?
C28 N3 C29 128.4(3) . . ?
C28 N3 H3 119(2) . . ?
C29 N3 H3 111(2) . . ?
C35 N4 C41 121.3(2) . . ?
C35 N4 C32 119.1(3) . . ?
C41 N4 C32 119.5(2) . . ?
C4 C1 C7 131.0(3) . . ?
C4 C1 S1 110.3(2) . . ?
C7 C1 S1 118.6(2) . . ?
C3 C2 C28 130.4(3) . . ?
C3 C2 S1 110.8(2) . . ?
C28 C2 S1 118.8(2) . . ?
C2 C3 O1 124.6(3) . . ?
C2 C3 C4 113.2(3) . . ?
O1 C3 C4 122.2(3) . . ?
O2 C4 C1 124.0(3) . . ?
O2 C4 C3 122.9(3) . . ?
C1 C4 C3 113.1(3) . . ?
O2 C5 C6 110.0(2) . . ?
O2 C5 H5A 109.7 . . ?
C6 C5 H5A 109.7 . . ?
O2 C5 H5B 109.7 . . ?
C6 C5 H5B 109.7 . . ?
H5A C5 H5B 108.2 . . ?
O1 C6 C5 109.7(2) . . ?
O1 C6 H6A 109.7 . . ?
C5 C6 H6A 109.7 . . ?
O1 C6 H6B 109.7 . . ?
C5 C6 H6B 109.7 . . ?
H6A C6 H6B 108.2 . . ?
O3 C7 N1 125.2(3) . . ?
O3 C7 C1 120.6(3) . . ?
N1 C7 C1 114.3(3) . . ?
C9 C8 C13 118.5(3) . . ?
C9 C8 N1 124.4(3) . . ?
C13 C8 N1 117.1(3) . . ?
C10 C9 C8 120.7(3) . . ?
C10 C9 H9 119.6 . . ?
C8 C9 H9 119.6 . . ?
C9 C10 C11 121.6(3) . . ?
C9 C10 H10 119.2 . . ?
C11 C10 H10 119.2 . . ?
C12 C11 C10 117.3(3) . . ?
C12 C11 N2 120.4(3) . . ?
C10 C11 N2 122.3(3) . . ?
C13 C12 C11 120.8(3) . . ?
C13 C12 H12 119.6 . . ?
C11 C12 H12 119.6 . . ?
C12 C13 C8 121.0(3) . . ?
C12 C13 H13 119.5 . . ?
C8 C13 H13 119.5 . . ?
C19 C14 C15 118.9(3) . . ?
C19 C14 N2 120.1(3) . . ?
C15 C14 N2 121.1(3) . . ?
C16 C15 C14 120.6(3) . . ?
C16 C15 H15 119.7 . . ?
C14 C15 H15 119.7 . . ?
C15 C16 C17 120.0(3) . . ?
C15 C16 H16 120.0 . . ?
C17 C16 H16 120.0 . . ?
O4 C17 C16 124.8(3) . . ?
O4 C17 C18 115.7(3) . . ?
C16 C17 C18 119.5(3) . . ?
C19 C18 C17 120.0(3) . . ?
C19 C18 H18 120.0 . . ?
C17 C18 H18 120.0 . . ?
C18 C19 C14 121.0(3) . . ?
C18 C19 H19 119.5 . . ?
C14 C19 H19 119.5 . . ?
C25 C20 C21 118.7(3) . . ?
C25 C20 N2 121.1(2) . . ?
C21 C20 N2 120.2(3) . . ?
C22 C21 C20 120.7(3) . . ?
C22 C21 H21 119.7 . . ?
C20 C21 H21 119.7 . . ?
C21 C22 C23 120.4(3) . . ?
C21 C22 H22 119.8 . . ?
C23 C22 H22 119.8 . . ?
O5 C23 C24 125.1(3) . . ?
O5 C23 C22 115.9(2) . . ?
C24 C23 C22 119.0(3) . . ?
C23 C24 C25 120.3(3) . . ?
C23 C24 H24 119.8 . . ?
C25 C24 H24 119.8 . . ?
C20 C25 C24 120.8(3) . . ?
C20 C25 H25 119.6 . . ?
C24 C25 H25 119.6 . . ?
O4 C26 H26A 109.5 . . ?
O4 C26 H26B 109.5 . . ?
H26A C26 H26B 109.5 . . ?
O4 C26 H26C 109.5 . . ?
H26A C26 H26C 109.5 . . ?
H26B C26 H26C 109.5 . . ?
O5 C27 H27A 109.5 . . ?
O5 C27 H27B 109.5 . . ?
H27A C27 H27B 109.5 . . ?
O5 C27 H27C 109.5 . . ?
H27A C27 H27C 109.5 . . ?
H27B C27 H27C 109.5 . . ?
O6 C28 N3 124.3(3) . . ?
O6 C28 C2 121.3(3) . . ?
N3 C28 C2 114.4(3) . . ?
C30 C29 C34 118.9(3) . . ?
C30 C29 N3 123.4(3) . . ?
C34 C29 N3 117.7(3) . . ?
C31 C30 C29 120.1(3) . . ?
C31 C30 H30 119.9 . . ?
C29 C30 H30 119.9 . . ?
C30 C31 C32 121.3(3) . . ?
C30 C31 H31 119.3 . . ?
C32 C31 H31 119.3 . . ?
C31 C32 C33 118.2(3) . . ?
C31 C32 N4 121.2(3) . . ?
C33 C32 N4 120.5(3) . . ?
C34 C33 C32 120.1(3) . . ?
C34 C33 H33 119.9 . . ?
C32 C33 H33 119.9 . . ?
C33 C34 C29 121.3(3) . . ?
C33 C34 H34 119.4 . . ?
C29 C34 H34 119.4 . . ?
C40 C35 C36 118.1(3) . . ?
C40 C35 N4 120.5(3) . . ?
C36 C35 N4 121.4(3) . . ?
C35 C36 C37 121.1(3) . . ?
C35 C36 H36 119.5 . . ?
C37 C36 H36 119.5 . . ?
C38 C37 C36 119.7(3) . . ?
C38 C37 H37 120.2 . . ?
C36 C37 H37 120.2 . . ?
C37 C38 O7 124.5(3) . . ?
C37 C38 C39 120.0(3) . . ?
O7 C38 C39 115.4(3) . . ?
C40 C39 C38 119.8(3) . . ?
C40 C39 H39 120.1 . . ?
C38 C39 H39 120.1 . . ?
C39 C40 C35 121.1(3) . . ?
C39 C40 H40 119.5 . . ?
C35 C40 H40 119.5 . . ?
C46 C41 C42 117.7(3) . . ?
C46 C41 N4 121.3(3) . . ?
C42 C41 N4 121.0(3) . . ?
C43 C42 C41 121.1(3) . . ?
C43 C42 H42 119.5 . . ?
C41 C42 H42 119.5 . . ?
C42 C43 C44 121.1(3) . . ?
C42 C43 H43 119.5 . . ?
C44 C43 H43 119.5 . . ?
O8 C44 C45 124.6(3) . . ?
O8 C44 C43 117.0(3) . . ?
C45 C44 C43 118.4(3) . . ?
C46 C45 C44 120.3(3) . . ?
C46 C45 H45 119.8 . . ?
C44 C45 H45 119.8 . . ?
C45 C46 C41 121.4(3) . . ?
C45 C46 H46 119.3 . . ?
C41 C46 H46 119.3 . . ?
O7 C47 H47A 109.5 . . ?
O7 C47 H47B 109.5 . . ?
H47A C47 H47B 109.5 . . ?
O7 C47 H47C 109.5 . . ?
H47A C47 H47C 109.5 . . ?
H47B C47 H47C 109.5 . . ?
O8 C48 H48A 109.5 . . ?
O8 C48 H48B 109.5 . . ?
H48A C48 H48B 109.5 . . ?
O8 C48 H48C 109.5 . . ?
H48A C48 H48C 109.5 . . ?
H48B C48 H48C 109.5 . . ?
O9 S2 C49 106.41(16) . . ?
O9 S2 C50 106.62(17) . . ?
C49 S2 C50 96.58(18) . . ?
S2 C49 H49A 109.5 . . ?
S2 C49 H49B 109.5 . . ?
H49A C49 H49B 109.5 . . ?
S2 C49 H49C 109.5 . . ?
H49A C49 H49C 109.5 . . ?
H49B C49 H49C 109.5 . . ?
S2 C50 H50A 109.5 . . ?
S2 C50 H50B 109.5 . . ?
H50A C50 H50B 109.5 . . ?
S2 C50 H50C 109.5 . . ?
H50A C50 H50C 109.5 . . ?
H50B C50 H50C 109.5 . . ?

loop_
_geom_bond_atom_site_label_1
_geom_bond_atom_site_label_2
_geom_bond_distance
_geom_bond_site_symmetry_2
_geom_bond_publ_flag
S1 C2 1.722(3) . ?
S1 C1 1.730(3) . ?
O1 C3 1.372(3) . ?
O1 C6 1.450(3) . ?
O2 C4 1.366(3) . ?
O2 C5 1.444(3) . ?
O3 C7 1.223(3) . ?
O4 C17 1.365(4) . ?
O4 C26 1.428(3) . ?
O5 C23 1.368(3) . ?
O5 C27 1.423(3) . ?
O6 C28 1.235(3) . ?
O7 C38 1.380(3) . ?
O7 C47 1.433(4) . ?
O8 C44 1.361(3) . ?
O8 C48 1.430(3) . ?
N1 C7 1.351(4) . ?
N1 C8 1.413(4) . ?
N1 H1 0.85(3) . ?
N2 C11 1.415(4) . ?
N2 C20 1.423(3) . ?
N2 C14 1.430(4) . ?
N3 C28 1.345(4) . ?
N3 C29 1.420(4) . ?
N3 H3 0.84(3) . ?
N4 C35 1.418(3) . ?
N4 C41 1.419(4) . ?
N4 C32 1.424(4) . ?
C1 C4 1.369(4) . ?
C1 C7 1.470(4) . ?
C2 C3 1.362(4) . ?
C2 C28 1.476(4) . ?
C3 C4 1.418(4) . ?
C5 C6 1.506(4) . ?
C5 H5A 0.9900 . ?
C5 H5B 0.9900 . ?
C6 H6A 0.9900 . ?
C6 H6B 0.9900 . ?
C8 C9 1.379(4) . ?
C8 C13 1.390(4) . ?
C9 C10 1.379(4) . ?
C9 H9 0.9500 . ?
C10 C11 1.398(4) . ?
C10 H10 0.9500 . ?
C11 C12 1.397(4) . ?
C12 C13 1.383(4) . ?
C12 H12 0.9500 . ?
C13 H13 0.9500 . ?
C14 C19 1.384(4) . ?
C14 C15 1.393(4) . ?
C15 C16 1.386(4) . ?
C15 H15 0.9500 . ?
C16 C17 1.386(4) . ?
C16 H16 0.9500 . ?
C17 C18 1.398(4) . ?
C18 C19 1.376(4) . ?
C18 H18 0.9500 . ?
C19 H19 0.9500 . ?
C20 C25 1.384(4) . ?
C20 C21 1.394(4) . ?
C21 C22 1.375(4) . ?
C21 H21 0.9500 . ?
C22 C23 1.396(4) . ?
C22 H22 0.9500 . ?
C23 C24 1.383(4) . ?
C24 C25 1.386(4) . ?
C24 H24 0.9500 . ?
C25 H25 0.9500 . ?
C26 H26A 0.9800 . ?
C26 H26B 0.9800 . ?
C26 H26C 0.9800 . ?
C27 H27A 0.9800 . ?
C27 H27B 0.9800 . ?
C27 H27C 0.9800 . ?
C29 C30 1.384(4) . ?
C29 C34 1.384(4) . ?
C30 C31 1.381(4) . ?
C30 H30 0.9500 . ?
C31 C32 1.385(4) . ?
C31 H31 0.9500 . ?
C32 C33 1.400(4) . ?
C33 C34 1.375(4) . ?
C33 H33 0.9500 . ?
C34 H34 0.9500 . ?
C35 C40 1.387(4) . ?
C35 C36 1.393(4) . ?
C36 C37 1.398(4) . ?
C36 H36 0.9500 . ?
C37 C38 1.370(4) . ?
C37 H37 0.9500 . ?
C38 C39 1.393(4) . ?
C39 C40 1.385(4) . ?
C39 H39 0.9500 . ?
C40 H40 0.9500 . ?
C41 C46 1.391(4) . ?
C41 C42 1.395(4) . ?
C42 C43 1.370(4) . ?
C42 H42 0.9500 . ?
C43 C44 1.396(4) . ?
C43 H43 0.9500 . ?
C44 C45 1.386(4) . ?
C45 C46 1.385(4) . ?
C45 H45 0.9500 . ?
C46 H46 0.9500 . ?
C47 H47A 0.9800 . ?
C47 H47B 0.9800 . ?
C47 H47C 0.9800 . ?
C48 H48A 0.9800 . ?
C48 H48B 0.9800 . ?
C48 H48C 0.9800 . ?
S2 O9 1.498(2) . ?
S2 C49 1.763(3) . ?
S2 C50 1.773(3) . ?
C49 H49A 0.9800 . ?
C49 H49B 0.9800 . ?
C49 H49C 0.9800 . ?
C50 H50A 0.9800 . ?
C50 H50B 0.9800 . ?
C50 H50C 0.9800 . ?

loop_
_geom_contact_atom_site_label_1
_geom_contact_atom_site_label_2
_geom_contact_distance
_geom_contact_site_symmetry_1
_geom_contact_site_symmetry_2
_geom_contact_publ_flag
? ? ? ? ? ?

loop_
_geom_hbond_atom_site_label_D
_geom_hbond_atom_site_label_H
_geom_hbond_atom_site_label_A
_geom_hbond_distance_DH
_geom_hbond_distance_HA
_geom_hbond_distance_DA
_geom_hbond_angle_DHA
_geom_hbond_site_symmetry_A
C6 H6A O7 0.99 2.40 3.185(4) 135.3 1_545
C9 H9 O3 0.95 2.33 2.916(4) 119.8 .
C13 H13 O9 0.95 2.64 3.591(4) 176.4 1_545
C26 H26A O5 0.98 2.57 3.514(4) 160.9 2_756
C27 H27A O4 0.98 2.57 3.504(4) 160.3 2_656
C27 H27B O3 0.98 2.47 3.422(4) 162.9 1_545
C30 H30 O6 0.95 2.47 2.977(4) 113.2 .
C47 H47C O4 0.98 2.63 3.424(4) 138.2 1_564
C48 H48C O5 0.98 2.60 3.419(4) 141.4 1_564
C49 H49A O9 0.98 2.58 3.439(4) 146.2 2_675
N1 H1 O2 0.85(3) 2.11(3) 2.808(3) 139(3) .
N3 H3 O1 0.84(3) 2.12(3) 2.801(3) 138(3) .
C6 H6A O7 0.99 2.40 3.185(4) 135.3 1_545
C9 H9 O3 0.95 2.33 2.916(4) 119.8 .
C13 H13 O9 0.95 2.64 3.591(4) 176.4 1_545
C26 H26A O5 0.98 2.57 3.514(4) 160.9 2_756
C27 H27A O4 0.98 2.57 3.504(4) 160.3 2_656
C27 H27B O3 0.98 2.47 3.422(4) 162.9 1_545
C30 H30 O6 0.95 2.47 2.977(4) 113.2 .
C47 H47C O4 0.98 2.63 3.424(4) 138.2 1_564
C48 H48C O5 0.98 2.60 3.419(4) 141.4 1_564
C49 H49A O9 0.98 2.58 3.439(4) 146.2 2_675
N1 H1 O2 0.85(3) 2.11(3) 2.808(3) 139(3) .
N3 H3 O1 0.84(3) 2.12(3) 2.801(3) 138(3) .

loop_
_geom_torsion_atom_site_label_1
_geom_torsion_atom_site_label_2
_geom_torsion_atom_site_label_3
_geom_torsion_atom_site_label_4
_geom_torsion
_geom_torsion_site_symmetry_1
_geom_torsion_site_symmetry_2
_geom_torsion_site_symmetry_3
_geom_torsion_site_symmetry_4
_geom_torsion_publ_flag
C2 S1 C1 C4 0.5(2) . . . . ?
C2 S1 C1 C7 180.0(2) . . . . ?
C1 S1 C2 C3 0.8(2) . . . . ?
C1 S1 C2 C28 180.0(3) . . . . ?
C28 C2 C3 O1 -0.3(5) . . . . ?
S1 C2 C3 O1 178.7(2) . . . . ?
C28 C2 C3 C4 179.1(3) . . . . ?
S1 C2 C3 C4 -1.9(3) . . . . ?
C6 O1 C3 C2 -164.9(3) . . . . ?
C6 O1 C3 C4 15.7(4) . . . . ?
C5 O2 C4 C1 -165.0(3) . . . . ?
C5 O2 C4 C3 15.2(4) . . . . ?
C7 C1 C4 O2 -0.9(5) . . . . ?
S1 C1 C4 O2 178.5(2) . . . . ?
C7 C1 C4 C3 178.9(3) . . . . ?
S1 C1 C4 C3 -1.6(3) . . . . ?
C2 C3 C4 O2 -177.8(3) . . . . ?
O1 C3 C4 O2 1.6(5) . . . . ?
C2 C3 C4 C1 2.3(4) . . . . ?
O1 C3 C4 C1 -178.3(3) . . . . ?
C4 O2 C5 C6 -47.1(3) . . . . ?
C3 O1 C6 C5 -47.4(3) . . . . ?
O2 C5 C6 O1 65.4(3) . . . . ?
C8 N1 C7 O3 -5.0(5) . . . . ?
C8 N1 C7 C1 175.4(3) . . . . ?
C4 C1 C7 O3 -176.1(3) . . . . ?
S1 C1 C7 O3 4.5(4) . . . . ?
C4 C1 C7 N1 3.6(5) . . . . ?
S1 C1 C7 N1 -175.8(2) . . . . ?
C7 N1 C8 C9 16.5(5) . . . . ?
C7 N1 C8 C13 -164.5(3) . . . . ?
C13 C8 C9 C10 -0.4(4) . . . . ?
N1 C8 C9 C10 178.6(3) . . . . ?
C8 C9 C10 C11 0.4(4) . . . . ?
C9 C10 C11 C12 0.4(4) . . . . ?
C9 C10 C11 N2 178.9(3) . . . . ?
C20 N2 C11 C12 -14.0(4) . . . . ?
C14 N2 C11 C12 169.9(3) . . . . ?
C20 N2 C11 C10 167.5(3) . . . . ?
C14 N2 C11 C10 -8.5(4) . . . . ?
C10 C11 C12 C13 -1.4(4) . . . . ?
N2 C11 C12 C13 -179.9(3) . . . . ?
C11 C12 C13 C8 1.5(4) . . . . ?
C9 C8 C13 C12 -0.5(4) . . . . ?
N1 C8 C13 C12 -179.6(3) . . . . ?
C11 N2 C14 C19 128.5(3) . . . . ?
C20 N2 C14 C19 -47.8(4) . . . . ?
C11 N2 C14 C15 -52.9(4) . . . . ?
C20 N2 C14 C15 130.8(3) . . . . ?
C19 C14 C15 C16 -3.3(4) . . . . ?
N2 C14 C15 C16 178.1(2) . . . . ?
C14 C15 C16 C17 2.0(4) . . . . ?
C26 O4 C17 C16 -2.9(4) . . . . ?
C26 O4 C17 C18 177.3(3) . . . . ?
C15 C16 C17 O4 -178.9(3) . . . . ?
C15 C16 C17 C18 0.8(4) . . . . ?
O4 C17 C18 C19 177.4(3) . . . . ?
C16 C17 C18 C19 -2.4(4) . . . . ?
C17 C18 C19 C14 1.1(4) . . . . ?
C15 C14 C19 C18 1.7(4) . . . . ?
N2 C14 C19 C18 -179.7(3) . . . . ?
C11 N2 C20 C25 -46.9(4) . . . . ?
C14 N2 C20 C25 129.4(3) . . . . ?
C11 N2 C20 C21 131.9(3) . . . . ?
C14 N2 C20 C21 -51.8(4) . . . . ?
C25 C20 C21 C22 2.6(5) . . . . ?
N2 C20 C21 C22 -176.2(3) . . . . ?
C20 C21 C22 C23 1.6(5) . . . . ?
C27 O5 C23 C24 4.9(5) . . . . ?
C27 O5 C23 C22 -175.5(3) . . . . ?
C21 C22 C23 O5 176.4(3) . . . . ?
C21 C22 C23 C24 -4.0(5) . . . . ?
O5 C23 C24 C25 -178.2(3) . . . . ?
C22 C23 C24 C25 2.3(5) . . . . ?
C21 C20 C25 C24 -4.4(5) . . . . ?
N2 C20 C25 C24 174.5(3) . . . . ?
C23 C24 C25 C20 1.9(5) . . . . ?
C29 N3 C28 O6 -4.9(5) . . . . ?
C29 N3 C28 C2 175.6(3) . . . . ?
C3 C2 C28 O6 177.7(3) . . . . ?
S1 C2 C28 O6 -1.2(4) . . . . ?
C3 C2 C28 N3 -2.8(5) . . . . ?
S1 C2 C28 N3 178.2(2) . . . . ?
C28 N3 C29 C30 31.7(5) . . . . ?
C28 N3 C29 C34 -151.4(3) . . . . ?
C34 C29 C30 C31 1.4(4) . . . . ?
N3 C29 C30 C31 178.3(3) . . . . ?
C29 C30 C31 C32 -0.4(4) . . . . ?
C30 C31 C32 C33 -0.1(4) . . . . ?
C30 C31 C32 N4 178.7(3) . . . . ?
C35 N4 C32 C31 -36.8(4) . . . . ?
C41 N4 C32 C31 147.0(3) . . . . ?
C35 N4 C32 C33 142.0(3) . . . . ?
C41 N4 C32 C33 -34.2(4) . . . . ?
C31 C32 C33 C34 -0.4(4) . . . . ?
N4 C32 C33 C34 -179.2(3) . . . . ?
C32 C33 C34 C29 1.4(5) . . . . ?
C30 C29 C34 C33 -2.0(4) . . . . ?
N3 C29 C34 C33 -179.0(3) . . . . ?
C41 N4 C35 C40 141.9(3) . . . . ?
C32 N4 C35 C40 -34.2(4) . . . . ?
C41 N4 C35 C36 -39.5(4) . . . . ?
C32 N4 C35 C36 144.4(3) . . . . ?
C40 C35 C36 C37 3.9(4) . . . . ?
N4 C35 C36 C37 -174.8(2) . . . . ?
C35 C36 C37 C38 -0.2(4) . . . . ?
C36 C37 C38 O7 176.9(3) . . . . ?
C36 C37 C38 C39 -3.1(4) . . . . ?
C47 O7 C38 C37 -9.0(4) . . . . ?
C47 O7 C38 C39 171.1(3) . . . . ?
C37 C38 C39 C40 2.7(4) . . . . ?
O7 C38 C39 C40 -177.4(2) . . . . ?
C38 C39 C40 C35 1.2(4) . . . . ?
C36 C35 C40 C39 -4.4(4) . . . . ?
N4 C35 C40 C39 174.3(3) . . . . ?
C35 N4 C41 C46 -35.8(4) . . . . ?
C32 N4 C41 C46 140.3(3) . . . . ?
C35 N4 C41 C42 146.0(3) . . . . ?
C32 N4 C41 C42 -37.9(4) . . . . ?
C46 C41 C42 C43 -2.2(4) . . . . ?
N4 C41 C42 C43 176.1(3) . . . . ?
C41 C42 C43 C44 1.6(5) . . . . ?
C48 O8 C44 C45 -2.7(4) . . . . ?
C48 O8 C44 C43 179.3(3) . . . . ?
C42 C43 C44 O8 178.1(3) . . . . ?
C42 C43 C44 C45 0.0(5) . . . . ?
O8 C44 C45 C46 -178.9(3) . . . . ?
C43 C44 C45 C46 -1.0(5) . . . . ?
C44 C45 C46 C41 0.4(5) . . . . ?
C42 C41 C46 C45 1.2(5) . . . . ?
N4 C41 C46 C45 -177.1(3) . . . . ?
